data_7719044
loop_
_publ_author_name
'Jiang, Tao'
'Hu, Yiping'
'Liang, Sihan'
'Qiu, Fengxian'
'Huang, Hongliang'
'Zhou, Mingbo'
'Xue, Songlin'

_publ_section_title
;
 Ferrocene unit substitution in nickel(II) porphyrin(2.1.2.1) induces an
 extremely low oxygen evolution reaction overpotential.
;
_journal_issue 21
_journal_name_full 'Dalton transactions (Cambridge, England : 2003)'
_journal_page_first 8580
_journal_page_last 8585
_journal_paper_doi 10.1039/d5dt00580a
_journal_volume 54
_journal_year 2025
_chemical_formula_moiety 'C50 H34 Fe2 N4 Ni'
_chemical_formula_sum 'C50 H34 Fe2 N4 Ni'
_chemical_formula_weight 861.22
_space_group_crystal_system monoclinic
_space_group_IT_number 14
_space_group_name_Hall '-P 2ybc'
_space_group_name_H-M_alt 'P 1 21/c 1'
_atom_sites_solution_hydrogens geom
_atom_sites_solution_primary dual
_audit_creation_date 2024-05-01
_audit_creation_method
;
Olex2 1.5-beta
(compiled 2024.02.16 svn.r378c4104 for OlexSys, GUI svn.r6928)
;
_audit_update_record
;
2024-08-26 deposited with the CCDC.	2025-04-14 downloaded from the CCDC.
;
_cell_angle_alpha 90
_cell_angle_beta 105.602(3)
_cell_angle_gamma 90
_cell_formula_units_Z 4
_cell_length_a 11.5014(3)
_cell_length_b 25.4039(6)
_cell_length_c 13.9123(4)
_cell_measurement_reflns_used 9889
_cell_measurement_temperature 99.98(13)
_cell_measurement_theta_max 55.9470
_cell_measurement_theta_min 3.0240
_cell_volume 3915.12(19)
_computing_cell_refinement 'CrysAlisPro 1.171.43.116a (Rigaku OD, 2024)'
_computing_data_collection 'CrysAlisPro system (CCD 43.116a 64-bit (release 22-03-2024))'
_computing_data_reduction 'CrysAlisPro 1.171.43.116a (Rigaku OD, 2024)'
_computing_molecular_graphics 'Olex2 1.5-beta (Dolomanov et al., 2009)'
_computing_publication_material 'Olex2 1.5-beta (Dolomanov et al., 2009)'
_computing_structure_refinement 'SHELXL 2018/3 (Sheldrick, 2015)'
_computing_structure_solution 'SHELXT 2018/2 (Sheldrick, 2018)'
_diffrn_ambient_environment N~2~
_diffrn_ambient_temperature 99.98(13)
_diffrn_detector 'Hybrid Pixel Array Detector'
_diffrn_detector_area_resol_mean 10.0000
_diffrn_detector_type HyPix
_diffrn_measured_fraction_theta_full 0.997
_diffrn_measured_fraction_theta_max 0.997
_diffrn_measurement_details
;
List of Runs (angles in degrees, time in seconds):

  # Type    Start    End  Width  t~exp~   \w     \q     \k     \f   Frames
#--------------------------------------------------------------------------
  1  \w    -19.00  72.00   0.50    0.05    --   -0.78  57.00   0.00  182
  2  \w    -93.00  -1.00   0.50    0.20    --  -70.02  57.00   0.00  184
  3  \w    -92.00 -58.00   0.50    0.20    --  -70.02  77.00  60.00   68
  4  \w    -52.00 -27.00   0.50    0.20    --  -70.02  77.00  60.00   50
  5  \w    -60.00   5.00   0.50    0.20    --  -70.02  38.00  60.00  130
  6  \w    -51.00  -4.00   0.50    0.20    --  -70.02  57.00 150.00   94
  7  \w    -93.00 -61.00   0.50    0.20    --  -70.02  57.00 150.00   64
  8  \w   -143.00 -91.00   0.50    0.20    --  -70.02 -99.00 -30.00  104
  9  \w   -140.00 -82.00   0.50    0.20    --  -70.02-125.00  30.00  116
 10  \w   -132.00 -91.00   0.50    0.20    --  -70.02 -99.00 120.00   82
 11  \w     -5.00  35.00   0.50    0.05    --   -0.78 -99.00-150.00   80
 12  \w    -70.00 -38.00   0.50    0.05    --   -0.78 -38.00-150.00   64
 13  \w    -71.00 -20.00   0.50    0.20    --  -70.02 125.00   0.00  102
 14  \w   -141.00 -62.00   0.50    0.20    --  -70.02 -57.00  90.00  158
 15  \w   -125.00 -47.00   0.50    0.20    --  -70.02 -57.00-150.00  156
 16  \w    -14.00  22.00   0.50    0.05    --   -0.78 -38.00-150.00   72
 17  \w     61.00 106.00   0.50    0.20    --   68.46-125.00-150.00   90
 18  \w     63.00 103.00   0.50    0.20    --   68.46-125.00-180.00   80
 19  \w     -6.00  97.00   0.50    0.20    --   68.46 -77.00-150.00  206
 20  \w     -5.00  21.00   0.50    0.20    --   68.46 -99.00 -30.00   52
 21  \w     66.00 106.00   0.50    0.20    --   68.46 -99.00 -30.00   80
 22  \w     58.00 142.00   0.50    0.20    --   68.46  57.00 -30.00  168
;
_diffrn_measurement_device 'four-circle diffractometer'
_diffrn_measurement_device_type 'ROD, Synergy Custom system, HyPix'
_diffrn_measurement_method '\w scans'
_diffrn_orient_matrix_type 'CrysAlisPro convention (1999,Acta A55,543-557)'
_diffrn_orient_matrix_UB_11 0.0431771000
_diffrn_orient_matrix_UB_12 -0.0407346000
_diffrn_orient_matrix_UB_13 0.0600496000
_diffrn_orient_matrix_UB_21 -0.0281465000
_diffrn_orient_matrix_UB_22 -0.0324508000
_diffrn_orient_matrix_UB_23 -0.0786788000
_diffrn_orient_matrix_UB_31 0.1094178000
_diffrn_orient_matrix_UB_32 0.0077604000
_diffrn_orient_matrix_UB_33 -0.0142574000
_diffrn_radiation_monochromator mirror
_diffrn_radiation_probe x-ray
_diffrn_radiation_type 'Ga K\a'
_diffrn_radiation_wavelength 1.3405
_diffrn_reflns_av_R_equivalents 0.1208
_diffrn_reflns_av_unetI/netI 0.0887
_diffrn_reflns_Laue_measured_fraction_full 0.997
_diffrn_reflns_Laue_measured_fraction_max 0.997
_diffrn_reflns_limit_h_max 13
_diffrn_reflns_limit_h_min -12
_diffrn_reflns_limit_k_max 30
_diffrn_reflns_limit_k_min -30
_diffrn_reflns_limit_l_max 16
_diffrn_reflns_limit_l_min -16
_diffrn_reflns_number 34824
_diffrn_reflns_point_group_measured_fraction_full 0.997
_diffrn_reflns_point_group_measured_fraction_max 0.997
_diffrn_reflns_theta_full 52.921
_diffrn_reflns_theta_max 52.921
_diffrn_reflns_theta_min 3.025
_diffrn_source 'micro-focus metaljet'
_exptl_absorpt_coefficient_mu 6.871
_exptl_absorpt_correction_T_max 1.00000
_exptl_absorpt_correction_T_min 0.61882
_exptl_absorpt_correction_type multi-scan
_exptl_absorpt_process_details
;
CrysAlisPro 1.171.43.116a (Rigaku Oxford Diffraction, 2024)
Empirical absorption correction using spherical harmonics,
implemented in SCALE3 ABSPACK scaling algorithm.
;
_exptl_crystal_colour 'clear dark black'
_exptl_crystal_colour_lustre clear
_exptl_crystal_colour_modifier dark
_exptl_crystal_colour_primary black
_exptl_crystal_density_diffrn 1.461
_exptl_crystal_description block
_exptl_crystal_F_000 1768
_exptl_crystal_size_max 0.16
_exptl_crystal_size_mid 0.12
_exptl_crystal_size_min 0.1
_refine_diff_density_max 0.917
_refine_diff_density_min -0.364
_refine_diff_density_rms 0.087
_refine_ls_extinction_method none
_refine_ls_goodness_of_fit_ref 1.004
_refine_ls_hydrogen_treatment constr
_refine_ls_matrix_type full
_refine_ls_number_parameters 514
_refine_ls_number_reflns 6898
_refine_ls_number_restraints 0
_refine_ls_restrained_S_all 1.004
_refine_ls_R_factor_all 0.0844
_refine_ls_R_factor_gt 0.0564
_refine_ls_shift/su_max 0.001
_refine_ls_shift/su_mean 0.000
_refine_ls_structure_factor_coef Fsqd
_refine_ls_weighting_details 'w=1/[\s^2^(Fo^2^)+(0.0722P)^2^] where P=(Fo^2^+2Fc^2^)/3'
_refine_ls_weighting_scheme calc
_refine_ls_wR_factor_gt 0.1287
_refine_ls_wR_factor_ref 0.1403
_reflns_Friedel_coverage 0.000
_reflns_number_gt 4876
_reflns_number_total 6898
_reflns_threshold_expression 'I > 2\s(I)'
_cod_data_source_file d5dt00580a2.cif
_cod_data_source_block c
_cod_database_code 7719044
_shelx_shelxl_version_number 2018/3
_chemical_oxdiff_formula chonNi
_shelx_space_group_comment
;
The symmetry employed for this shelxl refinement is uniquely defined
by the following loop, which should always be used as a source of
symmetry information in preference to the above space-group names.
They are only intended as comments.
;
_shelx_estimated_absorpt_t_max 0.547
_shelx_estimated_absorpt_t_min 0.406
_olex2_refinement_description
;
1. Fixed Uiso
 At 1.2 times of:
  All C(H) groups
2.a Aromatic/amide H refined with riding coordinates:
 C20(H20), C35(H35), C6(H6), C48(H48), C32(H32), C39(H39), C7(H7), C49(H49),
 C33(H33), C31(H31), C13(H13), C42(H42), C19(H19), C38(H38), C27(H27), C2(H2),
 C17(H17), C3(H3), C43(H43), C9(H9), C12(H12), C22(H22), C8(H8), C44(H44),
 C23(H23), C45(H45), C21(H21), C18(H18), C30(H30), C26(H26), C25(H25), C24(H24),
  C28(H28), C29(H29)
;
_smtbx_masks_void_probe_radius 1.2
_smtbx_masks_void_truncation_radius 1.2
_olex2_submission_special_instructions 'No special instructions were received'
_oxdiff_exptl_absorpt_empirical_details
;
Empirical correction (ABSPACK) includes:
- Absorption correction using spherical harmonics
- Frame scaling
;
_oxdiff_exptl_absorpt_empirical_full_max 2.759
_oxdiff_exptl_absorpt_empirical_full_min 0.227

loop_
_space_group_symop_operation_xyz
'x, y, z'
'-x, y+1/2, -z+1/2'
'-x, -y, -z'
'x, -y-1/2, z-1/2'

loop_
_atom_site_label
_atom_site_type_symbol
_atom_site_fract_x
_atom_site_fract_y
_atom_site_fract_z
_atom_site_U_iso_or_equiv
_atom_site_adp_type
_atom_site_occupancy
_atom_site_site_symmetry_order
_atom_site_calc_flag
_atom_site_refinement_flags_posn
_atom_site_refinement_flags_adp
_atom_site_refinement_flags_occupancy
_atom_site_disorder_assembly
_atom_site_disorder_group
Ni1 Ni 0.71386(5) 0.34550(2) 0.61329(4) 0.02692(17) Uani 1 1 d . . . . .
Fe2 Fe 0.61701(6) 0.56611(3) 0.76595(5) 0.03458(19) Uani 1 1 d . . . . .
Fe1 Fe 0.86002(6) 0.36011(3) 0.99022(5) 0.03687(19) Uani 1 1 d . . . . .
N2 N 0.7470(3) 0.41285(13) 0.5721(3) 0.0271(8) Uani 1 1 d . . . . .
N3 N 0.5515(3) 0.36537(13) 0.5888(3) 0.0293(8) Uani 1 1 d . . . . .
N1 N 0.8790(3) 0.32880(13) 0.6590(3) 0.0288(8) Uani 1 1 d . . . . .
N4 N 0.6823(3) 0.28144(13) 0.6684(3) 0.0306(8) Uani 1 1 d . . . . .
C1 C 0.9272(4) 0.31232(15) 0.7572(3) 0.0282(10) Uani 1 1 d . . . . .
C14 C 0.7010(3) 0.45846(16) 0.6066(3) 0.0300(10) Uani 1 1 d . . . . .
C36 C 0.8538(4) 0.29185(16) 0.8151(3) 0.0305(10) Uani 1 1 d . . . . .
C11 C 0.8251(3) 0.42922(16) 0.5214(3) 0.0280(10) Uani 1 1 d . . . . .
C16 C 0.5450(3) 0.50546(17) 0.6708(3) 0.0314(10) Uani 1 1 d . . . . .
C4 C 0.9717(4) 0.33490(16) 0.6169(3) 0.0300(10) Uani 1 1 d . . . . .
C5 C 0.9573(3) 0.35057(16) 0.5134(3) 0.0287(10) Uani 1 1 d . . . . .
C20 C 0.5231(4) 0.55505(16) 0.6199(3) 0.0330(10) Uani 1 1 d . . . . .
H20 H 0.549125 0.564827 0.563127 0.040 Uiso 1 1 calc R U . . .
C37 C 0.7426(4) 0.26862(16) 0.7666(3) 0.0306(10) Uani 1 1 d . . . . .
C47 C 0.4494(4) 0.33819(16) 0.5524(3) 0.0317(10) Uani 1 1 d . . . . .
C15 C 0.5960(4) 0.45733(16) 0.6392(3) 0.0290(10) Uani 1 1 d . . . . .
C40 C 0.5962(4) 0.24433(16) 0.6358(3) 0.0309(10) Uani 1 1 d . . . . .
C35 C 0.8160(4) 0.28240(16) 0.9877(3) 0.0327(10) Uani 1 1 d . . . . .
H35 H 0.736780 0.268190 0.966905 0.039 Uiso 1 1 calc R U . . .
C6 C 1.0205(4) 0.32213(17) 0.4577(3) 0.0324(10) Uani 1 1 d . . . . .
H6 H 1.069019 0.293194 0.487920 0.039 Uiso 1 1 calc R U . . .
C34 C 0.8937(4) 0.29276(17) 0.9233(3) 0.0341(11) Uani 1 1 d . . . . .
C48 C 0.3496(4) 0.36632(17) 0.5667(4) 0.0369(11) Uani 1 1 d . . . . .
H48 H 0.267370 0.355723 0.546583 0.044 Uiso 1 1 calc R U . . .
C10 C 0.8895(4) 0.39425(16) 0.4687(3) 0.0306(10) Uani 1 1 d . . . . .
C32 C 0.9924(4) 0.31580(17) 1.0855(3) 0.0369(11) Uani 1 1 d . . . . .
H32 H 1.052741 0.327597 1.142427 0.044 Uiso 1 1 calc R U . . .
C39 C 0.6028(4) 0.20669(17) 0.7100(3) 0.0341(11) Uani 1 1 d . . . . .
H39 H 0.554994 0.175740 0.704014 0.041 Uiso 1 1 calc R U . . .
C7 C 1.0145(4) 0.33471(17) 0.3609(3) 0.0337(11) Uani 1 1 d . . . . .
H7 H 1.055464 0.313782 0.323834 0.040 Uiso 1 1 calc R U . . .
C41 C 0.5135(4) 0.24473(17) 0.5358(3) 0.0326(10) Uani 1 1 d . . . . .
C49 C 0.3945(4) 0.41204(18) 0.6154(3) 0.0360(11) Uani 1 1 d . . . . .
H49 H 0.349494 0.438450 0.637851 0.043 Uiso 1 1 calc R U . . .
C33 C 1.0037(4) 0.31443(17) 0.9878(4) 0.0374(11) Uani 1 1 d . . . . .
H33 H 1.071948 0.325794 0.967295 0.045 Uiso 1 1 calc R U . . .
C31 C 0.8772(4) 0.29687(17) 1.0861(4) 0.0381(11) Uani 1 1 d . . . . .
H31 H 0.846347 0.294325 1.142815 0.046 Uiso 1 1 calc R U . . .
C13 C 0.7601(4) 0.50298(17) 0.5793(3) 0.0338(11) Uani 1 1 d . . . . .
H13 H 0.750173 0.538605 0.596294 0.041 Uiso 1 1 calc R U . . .
C50 C 0.5202(3) 0.41250(16) 0.6261(3) 0.0290(10) Uani 1 1 d . . . . .
C46 C 0.4440(4) 0.28843(17) 0.4961(3) 0.0319(10) Uani 1 1 d . . . . .
C42 C 0.4980(4) 0.19825(19) 0.4776(4) 0.0428(12) Uani 1 1 d . . . . .
H42 H 0.542448 0.167633 0.504354 0.051 Uiso 1 1 calc R U . . .
C19 C 0.4564(4) 0.58668(18) 0.6688(3) 0.0359(11) Uani 1 1 d . . . . .
H19 H 0.429447 0.621509 0.650250 0.043 Uiso 1 1 calc R U . . .
C38 C 0.6909(4) 0.22229(16) 0.7936(4) 0.0340(11) Uani 1 1 d . . . . .
H38 H 0.712620 0.205277 0.856702 0.041 Uiso 1 1 calc R U . . .
C27 C 0.8068(5) 0.41720(18) 0.8834(4) 0.0448(12) Uani 1 1 d . . . . .
H27 H 0.807757 0.414834 0.815483 0.054 Uiso 1 1 calc R U . . .
C2 C 1.0531(4) 0.30825(18) 0.7748(3) 0.0366(11) Uani 1 1 d . . . . .
H2 H 1.109015 0.298542 0.835886 0.044 Uiso 1 1 calc R U . . .
C17 C 0.4910(4) 0.50875(18) 0.7523(4) 0.0367(11) Uani 1 1 d . . . . .
H17 H 0.492181 0.481937 0.800170 0.044 Uiso 1 1 calc R U . . .
C3 C 1.0804(4) 0.32094(18) 0.6870(4) 0.0394(12) Uani 1 1 d . . . . .
H3 H 1.158284 0.320369 0.675791 0.047 Uiso 1 1 calc R U . . .
C43 C 0.4206(4) 0.19633(19) 0.3837(4) 0.0448(12) Uani 1 1 d . . . . .
H43 H 0.413243 0.164923 0.345446 0.054 Uiso 1 1 calc R U . . .
C9 C 0.8875(4) 0.40808(17) 0.3708(3) 0.0344(10) Uani 1 1 d . . . . .
H9 H 0.843807 0.438330 0.341053 0.041 Uiso 1 1 calc R U . . .
C12 C 0.8338(4) 0.48493(17) 0.5242(3) 0.0336(11) Uani 1 1 d . . . . .
H12 H 0.881976 0.505870 0.493372 0.040 Uiso 1 1 calc R U . . .
C22 C 0.7962(4) 0.55263(18) 0.8203(4) 0.0422(12) Uani 1 1 d . . . . .
H22 H 0.839053 0.524002 0.802108 0.051 Uiso 1 1 calc R U . . .
C8 C 0.9482(4) 0.37822(17) 0.3173(4) 0.0376(11) Uani 1 1 d . . . . .
H8 H 0.944647 0.387450 0.250430 0.045 Uiso 1 1 calc R U . . .
C44 C 0.3537(4) 0.23991(19) 0.3450(4) 0.0452(12) Uani 1 1 d . . . . .
H44 H 0.300596 0.238899 0.279605 0.054 Uiso 1 1 calc R U . . .
C23 C 0.7763(4) 0.60250(17) 0.7720(4) 0.0417(12) Uani 1 1 d . . . . .
H23 H 0.804011 0.613148 0.716538 0.050 Uiso 1 1 calc R U . . .
C45 C 0.3638(4) 0.28514(19) 0.4014(4) 0.0407(12) Uani 1 1 d . . . . .
H45 H 0.315067 0.314718 0.375071 0.049 Uiso 1 1 calc R U . . .
C21 C 0.7419(4) 0.55295(19) 0.8993(4) 0.0458(12) Uani 1 1 d . . . . .
H21 H 0.742024 0.524742 0.944118 0.055 Uiso 1 1 calc R U . . .
C18 C 0.4362(4) 0.55831(18) 0.7495(4) 0.0414(12) Uani 1 1 d . . . . .
H18 H 0.392834 0.570563 0.794370 0.050 Uiso 1 1 calc R U . . .
C30 C 0.7441(6) 0.4128(2) 1.0252(5) 0.0586(15) Uani 1 1 d . . . . .
H30 H 0.696512 0.406811 1.070358 0.070 Uiso 1 1 calc R U . . .
C26 C 0.7099(5) 0.4026(2) 0.9220(4) 0.0527(14) Uani 1 1 d . . . . .
H26 H 0.634812 0.388347 0.884908 0.063 Uiso 1 1 calc R U . . .
C25 C 0.6868(4) 0.60270(19) 0.9003(4) 0.0453(12) Uani 1 1 d . . . . .
H25 H 0.643352 0.613661 0.946034 0.054 Uiso 1 1 calc R U . . .
C24 C 0.7078(4) 0.63335(19) 0.8214(4) 0.0448(13) Uani 1 1 d . . . . .
H24 H 0.680629 0.668344 0.804779 0.054 Uiso 1 1 calc R U . . .
C28 C 0.9008(5) 0.43570(19) 0.9617(5) 0.0554(15) Uani 1 1 d . . . . .
H28 H 0.977352 0.447573 0.956747 0.066 Uiso 1 1 calc R U . . .
C29 C 0.8621(6) 0.4336(2) 1.0494(4) 0.0653(17) Uani 1 1 d . . . . .
H29 H 0.907676 0.444451 1.113868 0.078 Uiso 1 1 calc R U . . .

loop_
_atom_site_aniso_label
_atom_site_aniso_U_11
_atom_site_aniso_U_22
_atom_site_aniso_U_33
_atom_site_aniso_U_23
_atom_site_aniso_U_13
_atom_site_aniso_U_12
Ni1 0.0325(3) 0.0232(3) 0.0250(4) 0.0007(3) 0.0075(3) -0.0017(2)
Fe2 0.0431(4) 0.0284(4) 0.0304(4) -0.0042(3) 0.0068(3) 0.0014(3)
Fe1 0.0562(4) 0.0276(4) 0.0267(4) 0.0011(3) 0.0110(3) -0.0001(3)
N2 0.0299(18) 0.030(2) 0.020(2) 0.0012(15) 0.0046(15) 0.0013(14)
N3 0.035(2) 0.026(2) 0.027(2) 0.0006(16) 0.0082(17) -0.0037(15)
N1 0.042(2) 0.0215(18) 0.024(2) -0.0025(16) 0.0104(17) -0.0057(15)
N4 0.0327(19) 0.030(2) 0.028(2) -0.0025(17) 0.0057(16) -0.0035(15)
C1 0.035(2) 0.024(2) 0.024(3) 0.0001(19) 0.0056(19) 0.0025(17)
C14 0.032(2) 0.026(2) 0.029(3) -0.0010(19) 0.003(2) 0.0035(17)
C36 0.041(3) 0.025(2) 0.023(3) 0.0029(19) 0.006(2) 0.0067(19)
C11 0.034(2) 0.026(2) 0.022(3) 0.0018(18) 0.0046(19) -0.0004(17)
C16 0.032(2) 0.032(2) 0.027(3) -0.002(2) 0.002(2) -0.0022(18)
C4 0.041(3) 0.025(2) 0.026(3) 0.0004(19) 0.013(2) 0.0011(18)
C5 0.033(2) 0.029(2) 0.024(3) 0.0022(19) 0.0068(19) -0.0039(18)
C20 0.042(3) 0.030(2) 0.026(3) -0.005(2) 0.007(2) 0.0028(19)
C37 0.040(2) 0.027(2) 0.026(3) -0.001(2) 0.013(2) 0.0002(19)
C47 0.037(2) 0.028(2) 0.026(3) 0.004(2) 0.001(2) -0.0016(19)
C15 0.035(2) 0.029(2) 0.021(3) -0.0024(19) 0.005(2) 0.0016(18)
C40 0.040(3) 0.022(2) 0.032(3) -0.0037(19) 0.011(2) -0.0033(18)
C35 0.042(3) 0.028(2) 0.029(3) 0.002(2) 0.012(2) -0.0019(19)
C6 0.034(2) 0.029(2) 0.033(3) 0.002(2) 0.008(2) -0.0020(18)
C34 0.040(3) 0.030(3) 0.031(3) 0.007(2) 0.008(2) -0.0007(19)
C48 0.030(2) 0.036(3) 0.043(3) -0.003(2) 0.008(2) -0.0016(19)
C10 0.037(2) 0.028(2) 0.027(3) -0.004(2) 0.010(2) -0.0066(18)
C32 0.054(3) 0.032(3) 0.021(3) 0.000(2) 0.005(2) -0.004(2)
C39 0.045(3) 0.023(2) 0.035(3) -0.002(2) 0.012(2) -0.0103(19)
C7 0.044(3) 0.034(3) 0.027(3) -0.002(2) 0.016(2) -0.001(2)
C41 0.033(2) 0.028(3) 0.036(3) 0.000(2) 0.009(2) -0.0078(18)
C49 0.043(3) 0.038(3) 0.029(3) 0.001(2) 0.013(2) 0.004(2)
C33 0.043(3) 0.030(3) 0.039(3) -0.001(2) 0.011(2) -0.0034(19)
C31 0.061(3) 0.030(3) 0.024(3) 0.000(2) 0.012(2) -0.004(2)
C13 0.043(3) 0.024(2) 0.035(3) 0.000(2) 0.010(2) -0.0009(18)
C50 0.032(2) 0.033(3) 0.022(3) 0.0012(19) 0.0070(19) 0.0038(19)
C46 0.034(2) 0.031(2) 0.030(3) 0.000(2) 0.007(2) -0.0079(19)
C42 0.049(3) 0.033(3) 0.048(4) -0.002(2) 0.015(3) -0.007(2)
C19 0.041(3) 0.035(3) 0.025(3) -0.006(2) -0.003(2) 0.002(2)
C38 0.046(3) 0.025(2) 0.033(3) 0.005(2) 0.014(2) -0.0015(19)
C27 0.075(4) 0.033(3) 0.028(3) 0.005(2) 0.017(3) 0.006(2)
C2 0.039(3) 0.044(3) 0.024(3) 0.011(2) 0.004(2) 0.001(2)
C17 0.043(3) 0.038(3) 0.029(3) -0.006(2) 0.010(2) -0.002(2)
C3 0.033(3) 0.042(3) 0.043(3) 0.006(2) 0.010(2) 0.005(2)
C43 0.056(3) 0.032(3) 0.042(3) -0.006(2) 0.005(3) -0.008(2)
C9 0.040(3) 0.032(3) 0.030(3) 0.003(2) 0.008(2) -0.001(2)
C12 0.039(3) 0.030(3) 0.033(3) 0.008(2) 0.013(2) -0.0027(19)
C22 0.044(3) 0.032(3) 0.045(3) -0.006(2) 0.002(2) -0.002(2)
C8 0.047(3) 0.038(3) 0.030(3) 0.004(2) 0.014(2) -0.001(2)
C44 0.055(3) 0.041(3) 0.036(3) -0.003(2) 0.004(2) -0.012(2)
C23 0.045(3) 0.027(3) 0.051(3) -0.007(2) 0.009(2) -0.001(2)
C45 0.035(3) 0.039(3) 0.044(3) -0.002(2) 0.003(2) -0.006(2)
C21 0.060(3) 0.039(3) 0.031(3) -0.006(2) -0.001(2) 0.004(2)
C18 0.044(3) 0.039(3) 0.043(3) -0.010(2) 0.016(2) 0.001(2)
C30 0.090(4) 0.038(3) 0.060(4) 0.004(3) 0.041(4) 0.008(3)
C26 0.064(3) 0.035(3) 0.055(4) 0.002(3) 0.008(3) 0.005(2)
C25 0.049(3) 0.042(3) 0.041(3) -0.013(2) 0.006(2) 0.001(2)
C24 0.044(3) 0.037(3) 0.048(4) -0.008(3) 0.004(2) -0.001(2)
C28 0.069(4) 0.032(3) 0.064(4) 0.009(3) 0.013(3) -0.004(2)
C29 0.128(5) 0.026(3) 0.034(4) 0.002(2) 0.009(4) 0.012(3)

loop_
_atom_type_symbol
_atom_type_description
_atom_type_scat_dispersion_real
_atom_type_scat_dispersion_imag
_atom_type_scat_source
C C 0.0137 0.0067 'International Tables Vol C Tables 4.2.6.8 and 6.1.1.4'
H H 0.0000 0.0000 'International Tables Vol C Tables 4.2.6.8 and 6.1.1.4'
Fe Fe -0.2673 2.5550 'International Tables Vol C Tables 4.2.6.8 and 6.1.1.4'
N N 0.0241 0.0134 'International Tables Vol C Tables 4.2.6.8 and 6.1.1.4'
Ni Ni -1.3357 3.2904 'International Tables Vol C Tables 4.2.6.8 and 6.1.1.4'

loop_
_geom_angle_atom_site_label_1
_geom_angle_atom_site_label_2
_geom_angle_atom_site_label_3
_geom_angle
_geom_angle_site_symmetry_1
_geom_angle_site_symmetry_3
_geom_angle_publ_flag
N2 Ni1 N1 92.25(14) . . ?
N3 Ni1 N2 88.46(14) . . ?
N3 Ni1 N1 170.89(15) . . ?
N3 Ni1 N4 90.87(14) . . ?
N4 Ni1 N2 173.69(15) . . ?
N4 Ni1 N1 87.43(14) . . ?
C20 Fe2 C16 40.91(16) . . ?
C20 Fe2 C25 160.13(18) . . ?
C19 Fe2 C16 68.22(17) . . ?
C19 Fe2 C20 40.21(16) . . ?
C19 Fe2 C21 158.76(19) . . ?
C19 Fe2 C25 123.44(18) . . ?
C19 Fe2 C24 108.41(19) . . ?
C17 Fe2 C16 41.13(16) . . ?
C17 Fe2 C20 68.63(18) . . ?
C17 Fe2 C19 68.00(19) . . ?
C17 Fe2 C23 160.71(17) . . ?
C17 Fe2 C21 106.1(2) . . ?
C17 Fe2 C18 40.38(17) . . ?
C17 Fe2 C25 120.41(19) . . ?
C17 Fe2 C24 156.39(19) . . ?
C22 Fe2 C16 107.89(18) . . ?
C22 Fe2 C20 124.02(19) . . ?
C22 Fe2 C19 159.9(2) . . ?
C22 Fe2 C17 122.93(19) . . ?
C22 Fe2 C23 41.07(18) . . ?
C22 Fe2 C21 40.32(19) . . ?
C22 Fe2 C18 158.5(2) . . ?
C22 Fe2 C25 68.05(19) . . ?
C22 Fe2 C24 68.58(19) . . ?
C23 Fe2 C16 124.76(18) . . ?
C23 Fe2 C20 109.41(19) . . ?
C23 Fe2 C19 123.75(19) . . ?
C23 Fe2 C21 68.4(2) . . ?
C23 Fe2 C18 158.25(18) . . ?
C23 Fe2 C25 68.2(2) . . ?
C23 Fe2 C24 40.61(17) . . ?
C21 Fe2 C16 121.65(18) . . ?
C21 Fe2 C20 158.72(18) . . ?
C21 Fe2 C25 40.46(18) . . ?
C18 Fe2 C16 68.44(17) . . ?
C18 Fe2 C20 68.00(19) . . ?
C18 Fe2 C19 40.28(18) . . ?
C18 Fe2 C21 122.2(2) . . ?
C18 Fe2 C25 106.51(19) . . ?
C18 Fe2 C24 121.72(18) . . ?
C25 Fe2 C16 156.8(2) . . ?
C24 Fe2 C16 161.30(19) . . ?
C24 Fe2 C20 124.7(2) . . ?
C24 Fe2 C21 68.3(2) . . ?
C24 Fe2 C25 40.58(19) . . ?
C35 Fe1 C32 67.62(18) . . ?
C35 Fe1 C31 40.23(17) . . ?
C35 Fe1 C27 130.5(2) . . ?
C35 Fe1 C30 117.8(2) . . ?
C35 Fe1 C26 109.2(2) . . ?
C35 Fe1 C28 168.0(2) . . ?
C35 Fe1 C29 150.6(2) . . ?
C34 Fe1 C35 41.70(16) . . ?
C34 Fe1 C32 68.70(18) . . ?
C34 Fe1 C31 69.15(18) . . ?
C34 Fe1 C27 108.68(19) . . ?
C34 Fe1 C30 151.5(2) . . ?
C34 Fe1 C26 118.2(2) . . ?
C34 Fe1 C28 128.3(2) . . ?
C34 Fe1 C29 166.5(2) . . ?
C32 Fe1 C31 40.01(16) . . ?
C33 Fe1 C35 69.17(17) . . ?
C33 Fe1 C34 41.79(17) . . ?
C33 Fe1 C32 40.03(17) . . ?
C33 Fe1 C31 68.17(18) . . ?
C33 Fe1 C27 118.65(19) . . ?
C33 Fe1 C30 165.5(2) . . ?
C33 Fe1 C26 152.5(2) . . ?
C33 Fe1 C28 107.7(2) . . ?
C33 Fe1 C29 127.6(2) . . ?
C27 Fe1 C32 151.32(18) . . ?
C27 Fe1 C31 168.0(2) . . ?
C30 Fe1 C32 128.4(2) . . ?
C30 Fe1 C31 108.2(2) . . ?
C30 Fe1 C27 67.7(2) . . ?
C30 Fe1 C26 40.4(2) . . ?
C30 Fe1 C28 68.1(2) . . ?
C30 Fe1 C29 40.5(2) . . ?
C26 Fe1 C32 166.7(2) . . ?
C26 Fe1 C31 129.3(2) . . ?
C26 Fe1 C27 40.36(19) . . ?
C26 Fe1 C28 67.8(2) . . ?
C28 Fe1 C32 118.0(2) . . ?
C28 Fe1 C31 150.6(2) . . ?
C28 Fe1 C27 39.9(2) . . ?
C29 Fe1 C32 108.3(2) . . ?
C29 Fe1 C31 117.6(2) . . ?
C29 Fe1 C27 67.2(2) . . ?
C29 Fe1 C26 67.7(2) . . ?
C29 Fe1 C28 40.4(2) . . ?
C14 N2 Ni1 121.3(3) . . ?
C11 N2 Ni1 131.3(3) . . ?
C11 N2 C14 106.7(3) . . ?
C47 N3 Ni1 131.3(3) . . ?
C47 N3 C50 107.2(3) . . ?
C50 N3 Ni1 120.6(3) . . ?
C1 N1 Ni1 119.9(2) . . ?
C4 N1 Ni1 131.9(3) . . ?
C4 N1 C1 107.8(3) . . ?
C37 N4 Ni1 120.2(3) . . ?
C40 N4 Ni1 132.2(3) . . ?
C40 N4 C37 107.0(4) . . ?
N1 C1 C36 121.9(4) . . ?
N1 C1 C2 108.2(3) . . ?
C2 C1 C36 128.2(4) . . ?
N2 C14 C13 108.2(3) . . ?
C15 C14 N2 121.9(4) . . ?
C15 C14 C13 128.2(4) . . ?
C1 C36 C34 120.9(4) . . ?
C37 C36 C1 119.2(4) . . ?
C37 C36 C34 119.9(4) . . ?
N2 C11 C10 124.7(4) . . ?
N2 C11 C12 110.2(3) . . ?
C12 C11 C10 125.1(4) . . ?
C20 C16 Fe2 69.3(2) . . ?
C20 C16 C15 127.8(4) . . ?
C20 C16 C17 106.5(4) . . ?
C15 C16 Fe2 133.7(3) . . ?
C17 C16 Fe2 68.4(2) . . ?
C17 C16 C15 125.2(4) . . ?
N1 C4 C5 124.3(4) . . ?
N1 C4 C3 109.1(4) . . ?
C3 C4 C5 126.6(4) . . ?
C6 C5 C4 117.9(4) . . ?
C6 C5 C10 118.2(4) . . ?
C10 C5 C4 123.8(4) . . ?
Fe2 C20 H20 126.1 . . ?
C16 C20 Fe2 69.8(3) . . ?
C16 C20 H20 126.0 . . ?
C19 C20 Fe2 69.7(3) . . ?
C19 C20 C16 108.0(4) . . ?
C19 C20 H20 126.0 . . ?
N4 C37 C36 121.4(4) . . ?
N4 C37 C38 108.7(4) . . ?
C36 C37 C38 128.0(4) . . ?
N3 C47 C48 110.5(4) . . ?
N3 C47 C46 123.2(4) . . ?
C48 C47 C46 126.0(4) . . ?
C14 C15 C16 121.8(4) . . ?
C14 C15 C50 122.0(4) . . ?
C50 C15 C16 115.2(3) . . ?
N4 C40 C39 109.9(4) . . ?
N4 C40 C41 123.0(4) . . ?
C39 C40 C41 127.1(4) . . ?
Fe1 C35 H35 126.0 . . ?
C34 C35 Fe1 69.1(2) . . ?
C34 C35 H35 125.6 . . ?
C31 C35 Fe1 70.9(3) . . ?
C31 C35 H35 125.6 . . ?
C31 C35 C34 108.9(4) . . ?
C5 C6 H6 119.0 . . ?
C7 C6 C5 122.0(4) . . ?
C7 C6 H6 119.0 . . ?
C36 C34 Fe1 116.2(3) . . ?
C35 C34 Fe1 69.2(2) . . ?
C35 C34 C36 124.2(4) . . ?
C33 C34 Fe1 68.8(3) . . ?
C33 C34 C36 128.9(4) . . ?
C33 C34 C35 105.5(4) . . ?
C47 C48 H48 126.7 . . ?
C49 C48 C47 106.6(4) . . ?
C49 C48 H48 126.7 . . ?
C5 C10 C11 123.4(4) . . ?
C9 C10 C11 117.0(4) . . ?
C9 C10 C5 119.5(4) . . ?
Fe1 C32 H32 127.6 . . ?
C33 C32 Fe1 68.6(3) . . ?
C33 C32 H32 125.4 . . ?
C33 C32 C31 109.2(4) . . ?
C31 C32 Fe1 70.0(3) . . ?
C31 C32 H32 125.4 . . ?
C40 C39 H39 126.0 . . ?
C38 C39 C40 108.0(4) . . ?
C38 C39 H39 126.0 . . ?
C6 C7 H7 120.2 . . ?
C6 C7 C8 119.6(4) . . ?
C8 C7 H7 120.2 . . ?
C46 C41 C40 122.7(4) . . ?
C46 C41 C42 117.9(4) . . ?
C42 C41 C40 119.3(4) . . ?
C48 C49 H49 126.4 . . ?
C48 C49 C50 107.3(4) . . ?
C50 C49 H49 126.4 . . ?
Fe1 C33 H33 125.1 . . ?
C34 C33 Fe1 69.4(2) . . ?
C34 C33 H33 125.7 . . ?
C32 C33 Fe1 71.4(3) . . ?
C32 C33 C34 108.5(4) . . ?
C32 C33 H33 125.7 . . ?
Fe1 C31 H31 126.7 . . ?
C35 C31 Fe1 68.8(3) . . ?
C35 C31 C32 107.9(4) . . ?
C35 C31 H31 126.1 . . ?
C32 C31 Fe1 70.0(3) . . ?
C32 C31 H31 126.1 . . ?
C14 C13 H13 126.4 . . ?
C12 C13 C14 107.2(4) . . ?
C12 C13 H13 126.4 . . ?
N3 C50 C15 121.9(3) . . ?
N3 C50 C49 108.3(4) . . ?
C49 C50 C15 126.6(4) . . ?
C41 C46 C47 122.3(4) . . ?
C41 C46 C45 119.4(4) . . ?
C45 C46 C47 118.3(4) . . ?
C41 C42 H42 119.2 . . ?
C43 C42 C41 121.6(5) . . ?
C43 C42 H42 119.2 . . ?
Fe2 C19 H19 126.1 . . ?
C20 C19 Fe2 70.1(2) . . ?
C20 C19 H19 125.6 . . ?
C18 C19 Fe2 69.8(3) . . ?
C18 C19 C20 108.8(4) . . ?
C18 C19 H19 125.6 . . ?
C37 C38 H38 126.8 . . ?
C39 C38 C37 106.4(4) . . ?
C39 C38 H38 126.8 . . ?
Fe1 C27 H27 126.5 . . ?
C26 C27 Fe1 69.5(3) . . ?
C26 C27 H27 125.7 . . ?
C28 C27 Fe1 69.8(3) . . ?
C28 C27 H27 125.7 . . ?
C28 C27 C26 108.5(5) . . ?
C1 C2 H2 126.3 . . ?
C3 C2 C1 107.3(4) . . ?
C3 C2 H2 126.3 . . ?
Fe2 C17 H17 125.1 . . ?
C16 C17 Fe2 70.5(2) . . ?
C16 C17 H17 125.8 . . ?
C18 C17 Fe2 70.3(3) . . ?
C18 C17 C16 108.5(4) . . ?
C18 C17 H17 125.8 . . ?
C4 C3 H3 126.2 . . ?
C2 C3 C4 107.5(4) . . ?
C2 C3 H3 126.2 . . ?
C42 C43 H43 120.1 . . ?
C42 C43 C44 119.8(5) . . ?
C44 C43 H43 120.1 . . ?
C10 C9 H9 119.7 . . ?
C8 C9 C10 120.6(4) . . ?
C8 C9 H9 119.7 . . ?
C11 C12 H12 126.2 . . ?
C13 C12 C11 107.5(4) . . ?
C13 C12 H12 126.2 . . ?
Fe2 C22 H22 125.4 . . ?
C23 C22 Fe2 69.8(3) . . ?
C23 C22 H22 125.8 . . ?
C21 C22 Fe2 70.6(3) . . ?
C21 C22 H22 125.8 . . ?
C21 C22 C23 108.4(4) . . ?
C7 C8 H8 119.9 . . ?
C9 C8 C7 120.1(4) . . ?
C9 C8 H8 119.9 . . ?
C43 C44 H44 120.1 . . ?
C43 C44 C45 119.8(5) . . ?
C45 C44 H44 120.1 . . ?
Fe2 C23 H23 126.3 . . ?
C22 C23 Fe2 69.1(3) . . ?
C22 C23 H23 126.2 . . ?
C24 C23 Fe2 70.0(3) . . ?
C24 C23 C22 107.7(5) . . ?
C24 C23 H23 126.2 . . ?
C46 C45 H45 119.3 . . ?
C44 C45 C46 121.4(5) . . ?
C44 C45 H45 119.3 . . ?
Fe2 C21 H21 126.6 . . ?
C22 C21 Fe2 69.1(3) . . ?
C22 C21 H21 126.0 . . ?
C22 C21 C25 108.0(5) . . ?
C25 C21 Fe2 69.9(3) . . ?
C25 C21 H21 126.0 . . ?
Fe2 C18 H18 126.4 . . ?
C19 C18 Fe2 69.9(2) . . ?
C19 C18 H18 125.9 . . ?
C17 C18 Fe2 69.3(2) . . ?
C17 C18 C19 108.2(4) . . ?
C17 C18 H18 125.9 . . ?
Fe1 C30 H30 125.6 . . ?
C26 C30 Fe1 69.9(3) . . ?
C26 C30 H30 126.3 . . ?
C26 C30 C29 107.4(5) . . ?
C29 C30 Fe1 69.8(3) . . ?
C29 C30 H30 126.3 . . ?
Fe1 C26 H26 125.7 . . ?
C27 C26 Fe1 70.1(3) . . ?
C27 C26 H26 126.1 . . ?
C30 C26 Fe1 69.7(3) . . ?
C30 C26 C27 107.9(5) . . ?
C30 C26 H26 126.1 . . ?
Fe2 C25 H25 126.6 . . ?
C21 C25 Fe2 69.6(3) . . ?
C21 C25 H25 125.9 . . ?
C21 C25 C24 108.2(4) . . ?
C24 C25 Fe2 69.5(3) . . ?
C24 C25 H25 125.9 . . ?
Fe2 C24 H24 126.1 . . ?
C23 C24 Fe2 69.4(3) . . ?
C23 C24 C25 107.8(4) . . ?
C23 C24 H24 126.1 . . ?
C25 C24 Fe2 70.0(3) . . ?
C25 C24 H24 126.1 . . ?
Fe1 C28 H28 125.4 . . ?
C27 C28 Fe1 70.4(3) . . ?
C27 C28 H28 126.1 . . ?
C27 C28 C29 107.7(5) . . ?
C29 C28 Fe1 69.7(3) . . ?
C29 C28 H28 126.1 . . ?
Fe1 C29 H29 126.1 . . ?
C30 C29 Fe1 69.8(3) . . ?
C30 C29 H29 125.8 . . ?
C28 C29 Fe1 69.9(3) . . ?
C28 C29 C30 108.4(5) . . ?
C28 C29 H29 125.8 . . ?

loop_
_geom_bond_atom_site_label_1
_geom_bond_atom_site_label_2
_geom_bond_distance
_geom_bond_site_symmetry_2
_geom_bond_publ_flag
Ni1 N2 1.876(3) . ?
Ni1 N3 1.875(3) . ?
Ni1 N1 1.882(3) . ?
Ni1 N4 1.875(3) . ?
Fe2 C16 2.055(4) . ?
Fe2 C20 2.048(5) . ?
Fe2 C19 2.042(4) . ?
Fe2 C17 2.028(4) . ?
Fe2 C22 2.025(4) . ?
Fe2 C23 2.033(4) . ?
Fe2 C21 2.045(5) . ?
Fe2 C18 2.040(4) . ?
Fe2 C25 2.049(5) . ?
Fe2 C24 2.042(5) . ?
Fe1 C35 2.036(4) . ?
Fe1 C34 2.034(5) . ?
Fe1 C32 2.063(5) . ?
Fe1 C33 2.026(4) . ?
Fe1 C31 2.064(5) . ?
Fe1 C27 2.049(5) . ?
Fe1 C30 2.039(5) . ?
Fe1 C26 2.041(5) . ?
Fe1 C28 2.041(5) . ?
Fe1 C29 2.039(5) . ?
N2 C14 1.410(5) . ?
N2 C11 1.348(5) . ?
N3 C47 1.340(5) . ?
N3 C50 1.390(5) . ?
N1 C1 1.394(5) . ?
N1 C4 1.356(5) . ?
N4 C37 1.395(5) . ?
N4 C40 1.354(5) . ?
C1 C36 1.414(5) . ?
C1 C2 1.405(6) . ?
C14 C15 1.400(5) . ?
C14 C13 1.422(6) . ?
C36 C37 1.405(6) . ?
C36 C34 1.452(6) . ?
C11 C10 1.472(5) . ?
C11 C12 1.419(6) . ?
C16 C20 1.434(6) . ?
C16 C15 1.474(5) . ?
C16 C17 1.435(6) . ?
C4 C5 1.460(6) . ?
C4 C3 1.408(6) . ?
C5 C6 1.398(6) . ?
C5 C10 1.402(6) . ?
C20 H20 0.9500 . ?
C20 C19 1.406(6) . ?
C37 C38 1.414(5) . ?
C47 C48 1.411(6) . ?
C47 C46 1.479(6) . ?
C15 C50 1.416(6) . ?
C40 C39 1.394(6) . ?
C40 C41 1.459(6) . ?
C35 H35 0.9500 . ?
C35 C34 1.449(6) . ?
C35 C31 1.410(6) . ?
C6 H6 0.9500 . ?
C6 C7 1.367(6) . ?
C34 C33 1.448(6) . ?
C48 H48 0.9500 . ?
C48 C49 1.374(6) . ?
C10 C9 1.400(6) . ?
C32 H32 0.9500 . ?
C32 C33 1.400(6) . ?
C32 C31 1.412(6) . ?
C39 H39 0.9500 . ?
C39 C38 1.380(6) . ?
C7 H7 0.9500 . ?
C7 C8 1.386(6) . ?
C41 C46 1.392(6) . ?
C41 C42 1.415(6) . ?
C49 H49 0.9500 . ?
C49 C50 1.413(5) . ?
C33 H33 0.9500 . ?
C31 H31 0.9500 . ?
C13 H13 0.9500 . ?
C13 C12 1.366(6) . ?
C46 C45 1.393(6) . ?
C42 H42 0.9500 . ?
C42 C43 1.370(7) . ?
C19 H19 0.9500 . ?
C19 C18 1.405(6) . ?
C38 H38 0.9500 . ?
C27 H27 0.9500 . ?
C27 C26 1.411(7) . ?
C27 C28 1.394(7) . ?
C2 H2 0.9500 . ?
C2 C3 1.379(6) . ?
C17 H17 0.9500 . ?
C17 C18 1.404(6) . ?
C3 H3 0.9500 . ?
C43 H43 0.9500 . ?
C43 C44 1.373(7) . ?
C9 H9 0.9500 . ?
C9 C8 1.377(6) . ?
C12 H12 0.9500 . ?
C22 H22 0.9500 . ?
C22 C23 1.423(6) . ?
C22 C21 1.402(7) . ?
C8 H8 0.9500 . ?
C44 H44 0.9500 . ?
C44 C45 1.378(6) . ?
C23 H23 0.9500 . ?
C23 C24 1.414(6) . ?
C45 H45 0.9500 . ?
C21 H21 0.9500 . ?
C21 C25 1.416(6) . ?
C18 H18 0.9500 . ?
C30 H30 0.9500 . ?
C30 C26 1.407(8) . ?
C30 C29 1.410(8) . ?
C26 H26 0.9500 . ?
C25 H25 0.9500 . ?
C25 C24 1.418(7) . ?
C24 H24 0.9500 . ?
C28 H28 0.9500 . ?
C28 C29 1.408(8) . ?
C29 H29 0.9500 . ?

loop_
_geom_torsion_atom_site_label_1
_geom_torsion_atom_site_label_2
_geom_torsion_atom_site_label_3
_geom_torsion_atom_site_label_4
_geom_torsion
_geom_torsion_site_symmetry_1
_geom_torsion_site_symmetry_2
_geom_torsion_site_symmetry_3
_geom_torsion_site_symmetry_4
_geom_torsion_publ_flag
Ni1 N2 C14 C15 -25.2(5) . . . . ?
Ni1 N2 C14 C13 168.4(3) . . . . ?
Ni1 N2 C11 C10 12.5(6) . . . . ?
Ni1 N2 C11 C12 -169.1(3) . . . . ?
Ni1 N3 C47 C48 167.8(3) . . . . ?
Ni1 N3 C47 C46 -18.1(6) . . . . ?
Ni1 N3 C50 C15 31.2(5) . . . . ?
Ni1 N3 C50 C49 -167.5(3) . . . . ?
Ni1 N1 C1 C36 20.2(5) . . . . ?
Ni1 N1 C1 C2 -173.5(3) . . . . ?
Ni1 N1 C4 C5 -9.4(6) . . . . ?
Ni1 N1 C4 C3 173.9(3) . . . . ?
Ni1 N4 C37 C36 -22.5(5) . . . . ?
Ni1 N4 C37 C38 172.1(3) . . . . ?
Ni1 N4 C40 C39 -172.9(3) . . . . ?
Ni1 N4 C40 C41 8.9(6) . . . . ?
Fe2 C16 C20 C19 -59.4(3) . . . . ?
Fe2 C16 C15 C14 -48.9(6) . . . . ?
Fe2 C16 C15 C50 142.6(4) . . . . ?
Fe2 C16 C17 C18 60.3(3) . . . . ?
Fe2 C20 C19 C18 -59.2(3) . . . . ?
Fe2 C19 C18 C17 -59.0(3) . . . . ?
Fe2 C17 C18 C19 59.3(3) . . . . ?
Fe2 C22 C23 C24 59.7(3) . . . . ?
Fe2 C22 C21 C25 -59.3(3) . . . . ?
Fe2 C23 C24 C25 59.7(3) . . . . ?
Fe2 C21 C25 C24 -58.9(3) . . . . ?
Fe2 C25 C24 C23 -59.3(3) . . . . ?
Fe1 C35 C34 C36 -108.3(4) . . . . ?
Fe1 C35 C34 C33 59.6(3) . . . . ?
Fe1 C35 C31 C32 -59.3(3) . . . . ?
Fe1 C34 C33 C32 61.0(3) . . . . ?
Fe1 C32 C33 C34 -59.7(3) . . . . ?
Fe1 C32 C31 C35 58.6(3) . . . . ?
Fe1 C27 C26 C30 59.8(4) . . . . ?
Fe1 C27 C28 C29 -60.0(3) . . . . ?
Fe1 C30 C26 C27 -60.0(3) . . . . ?
Fe1 C30 C29 C28 59.4(4) . . . . ?
Fe1 C28 C29 C30 -59.3(4) . . . . ?
N2 Ni1 N3 C47 143.2(4) . . . . ?
N2 Ni1 N3 C50 -49.1(3) . . . . ?
N2 Ni1 N1 C1 124.8(3) . . . . ?
N2 Ni1 N1 C4 -46.7(4) . . . . ?
N2 C14 C15 C16 -177.1(4) . . . . ?
N2 C14 C15 C50 -9.4(7) . . . . ?
N2 C14 C13 C12 3.8(5) . . . . ?
N2 C11 C10 C5 -52.3(6) . . . . ?
N2 C11 C10 C9 131.8(4) . . . . ?
N2 C11 C12 C13 0.9(5) . . . . ?
N3 Ni1 N2 C14 46.1(3) . . . . ?
N3 Ni1 N2 C11 -144.4(4) . . . . ?
N3 Ni1 N4 C37 -120.8(3) . . . . ?
N3 Ni1 N4 C40 48.9(4) . . . . ?
N3 C47 C48 C49 -1.0(5) . . . . ?
N3 C47 C46 C41 57.2(6) . . . . ?
N3 C47 C46 C45 -124.7(5) . . . . ?
N1 Ni1 N2 C14 -124.8(3) . . . . ?
N1 Ni1 N2 C11 44.7(4) . . . . ?
N1 Ni1 N4 C37 50.3(3) . . . . ?
N1 Ni1 N4 C40 -140.0(4) . . . . ?
N1 C1 C36 C37 25.0(6) . . . . ?
N1 C1 C36 C34 -157.4(4) . . . . ?
N1 C1 C2 C3 -1.4(5) . . . . ?
N1 C4 C5 C6 -133.5(4) . . . . ?
N1 C4 C5 C10 50.3(6) . . . . ?
N1 C4 C3 C2 -2.6(5) . . . . ?
N4 Ni1 N3 C47 -43.0(4) . . . . ?
N4 Ni1 N3 C50 124.7(3) . . . . ?
N4 Ni1 N1 C1 -48.9(3) . . . . ?
N4 Ni1 N1 C4 139.6(4) . . . . ?
N4 C37 C38 C39 2.1(5) . . . . ?
N4 C40 C39 C38 3.6(5) . . . . ?
N4 C40 C41 C46 -52.7(6) . . . . ?
N4 C40 C41 C42 130.4(4) . . . . ?
C1 N1 C4 C5 178.4(4) . . . . ?
C1 N1 C4 C3 1.7(5) . . . . ?
C1 C36 C37 N4 -23.8(6) . . . . ?
C1 C36 C37 C38 138.5(4) . . . . ?
C1 C36 C34 Fe1 85.6(4) . . . . ?
C1 C36 C34 C35 167.3(4) . . . . ?
C1 C36 C34 C33 2.4(7) . . . . ?
C1 C2 C3 C4 2.4(5) . . . . ?
C14 N2 C11 C10 -176.9(4) . . . . ?
C14 N2 C11 C12 1.5(5) . . . . ?
C14 C15 C50 N3 6.3(7) . . . . ?
C14 C15 C50 C49 -151.4(4) . . . . ?
C14 C13 C12 C11 -2.9(5) . . . . ?
C36 C1 C2 C3 163.7(4) . . . . ?
C36 C37 C38 C39 -162.1(4) . . . . ?
C36 C34 C33 Fe1 107.2(5) . . . . ?
C36 C34 C33 C32 168.2(4) . . . . ?
C11 N2 C14 C15 163.1(4) . . . . ?
C11 N2 C14 C13 -3.3(5) . . . . ?
C11 C10 C9 C8 178.2(4) . . . . ?
C16 C20 C19 Fe2 59.5(3) . . . . ?
C16 C20 C19 C18 0.3(5) . . . . ?
C16 C15 C50 N3 174.8(4) . . . . ?
C16 C15 C50 C49 17.1(6) . . . . ?
C16 C17 C18 Fe2 -60.4(3) . . . . ?
C16 C17 C18 C19 -1.1(5) . . . . ?
C4 N1 C1 C36 -166.4(4) . . . . ?
C4 N1 C1 C2 -0.2(4) . . . . ?
C4 C5 C6 C7 -178.6(4) . . . . ?
C4 C5 C10 C11 0.0(6) . . . . ?
C4 C5 C10 C9 175.9(4) . . . . ?
C5 C4 C3 C2 -179.2(4) . . . . ?
C5 C6 C7 C8 2.8(6) . . . . ?
C5 C10 C9 C8 2.1(6) . . . . ?
C20 C16 C15 C14 48.1(6) . . . . ?
C20 C16 C15 C50 -120.5(5) . . . . ?
C20 C16 C17 Fe2 -59.1(3) . . . . ?
C20 C16 C17 C18 1.2(5) . . . . ?
C20 C19 C18 Fe2 59.4(3) . . . . ?
C20 C19 C18 C17 0.5(5) . . . . ?
C37 N4 C40 C39 -2.2(4) . . . . ?
C37 N4 C40 C41 179.6(4) . . . . ?
C37 C36 C34 Fe1 -96.8(4) . . . . ?
C37 C36 C34 C35 -15.0(6) . . . . ?
C37 C36 C34 C33 -180.0(4) . . . . ?
C47 N3 C50 C15 -158.4(4) . . . . ?
C47 N3 C50 C49 2.9(5) . . . . ?
C47 C48 C49 C50 2.7(5) . . . . ?
C47 C46 C45 C44 -179.7(4) . . . . ?
C15 C14 C13 C12 -161.4(4) . . . . ?
C15 C16 C20 Fe2 -129.8(4) . . . . ?
C15 C16 C20 C19 170.7(4) . . . . ?
C15 C16 C17 Fe2 129.0(4) . . . . ?
C15 C16 C17 C18 -170.7(4) . . . . ?
C40 N4 C37 C36 165.5(4) . . . . ?
C40 N4 C37 C38 0.1(4) . . . . ?
C40 C39 C38 C37 -3.4(5) . . . . ?
C40 C41 C46 C47 0.4(6) . . . . ?
C40 C41 C46 C45 -177.7(4) . . . . ?
C40 C41 C42 C43 179.3(4) . . . . ?
C35 C34 C33 Fe1 -59.8(3) . . . . ?
C35 C34 C33 C32 1.1(5) . . . . ?
C6 C5 C10 C11 -176.2(4) . . . . ?
C6 C5 C10 C9 -0.3(6) . . . . ?
C6 C7 C8 C9 -0.9(6) . . . . ?
C34 C36 C37 N4 158.5(4) . . . . ?
C34 C36 C37 C38 -39.2(6) . . . . ?
C34 C35 C31 Fe1 58.9(3) . . . . ?
C34 C35 C31 C32 -0.4(5) . . . . ?
C48 C47 C46 C41 -129.6(5) . . . . ?
C48 C47 C46 C45 48.5(6) . . . . ?
C48 C49 C50 N3 -3.5(5) . . . . ?
C48 C49 C50 C15 156.6(4) . . . . ?
C10 C11 C12 C13 179.3(4) . . . . ?
C10 C5 C6 C7 -2.2(6) . . . . ?
C10 C9 C8 C7 -1.5(6) . . . . ?
C39 C40 C41 C46 129.4(5) . . . . ?
C39 C40 C41 C42 -47.5(6) . . . . ?
C41 C40 C39 C38 -178.3(4) . . . . ?
C41 C46 C45 C44 -1.5(6) . . . . ?
C41 C42 C43 C44 -1.5(7) . . . . ?
C33 C32 C31 Fe1 -57.4(3) . . . . ?
C33 C32 C31 C35 1.2(5) . . . . ?
C31 C35 C34 Fe1 -60.0(3) . . . . ?
C31 C35 C34 C36 -168.3(4) . . . . ?
C31 C35 C34 C33 -0.4(5) . . . . ?
C31 C32 C33 Fe1 58.3(3) . . . . ?
C31 C32 C33 C34 -1.4(5) . . . . ?
C13 C14 C15 C16 -13.7(7) . . . . ?
C13 C14 C15 C50 154.1(5) . . . . ?
C50 N3 C47 C48 -1.2(5) . . . . ?
C50 N3 C47 C46 173.0(4) . . . . ?
C46 C47 C48 C49 -175.0(4) . . . . ?
C46 C41 C42 C43 2.3(6) . . . . ?
C42 C41 C46 C47 177.4(4) . . . . ?
C42 C41 C46 C45 -0.7(6) . . . . ?
C42 C43 C44 C45 -0.7(7) . . . . ?
C27 C28 C29 Fe1 60.4(3) . . . . ?
C27 C28 C29 C30 1.1(6) . . . . ?
C2 C1 C36 C37 -138.4(5) . . . . ?
C2 C1 C36 C34 39.3(6) . . . . ?
C17 C16 C20 Fe2 58.5(3) . . . . ?
C17 C16 C20 C19 -0.9(5) . . . . ?
C17 C16 C15 C14 -141.8(5) . . . . ?
C17 C16 C15 C50 49.7(6) . . . . ?
C3 C4 C5 C6 42.7(6) . . . . ?
C3 C4 C5 C10 -133.5(5) . . . . ?
C43 C44 C45 C46 2.3(7) . . . . ?
C12 C11 C10 C5 129.5(5) . . . . ?
C12 C11 C10 C9 -46.5(6) . . . . ?
C22 C23 C24 Fe2 -59.1(3) . . . . ?
C22 C23 C24 C25 0.6(5) . . . . ?
C22 C21 C25 Fe2 58.8(3) . . . . ?
C22 C21 C25 C24 -0.2(5) . . . . ?
C23 C22 C21 Fe2 59.8(3) . . . . ?
C23 C22 C21 C25 0.5(5) . . . . ?
C21 C22 C23 Fe2 -60.3(3) . . . . ?
C21 C22 C23 C24 -0.7(5) . . . . ?
C21 C25 C24 Fe2 59.0(3) . . . . ?
C21 C25 C24 C23 -0.3(5) . . . . ?
C26 C27 C28 Fe1 58.9(3) . . . . ?
C26 C27 C28 C29 -1.1(6) . . . . ?
C26 C30 C29 Fe1 -60.0(4) . . . . ?
C26 C30 C29 C28 -0.6(6) . . . . ?
C28 C27 C26 Fe1 -59.0(3) . . . . ?
C28 C27 C26 C30 0.7(6) . . . . ?
C29 C30 C26 Fe1 59.9(4) . . . . ?
C29 C30 C26 C27 -0.1(6) . . . . ?

loop_
_smtbx_masks_void_nr
_smtbx_masks_void_average_x
_smtbx_masks_void_average_y
_smtbx_masks_void_average_z
_smtbx_masks_void_volume
_smtbx_masks_void_count_electrons
_smtbx_masks_void_content
1 0.500 0.000 0.500 251.2 68.3 ?
2 0.500 0.500 1.000 251.2 68.3 ?
3 0.250 0.246 0.587 18.8 0.0 ?
4 0.250 0.254 0.087 18.8 0.0 ?
5 0.750 0.754 0.413 18.8 0.0 ?
6 0.750 0.746 0.913 18.8 0.0 ?
